data_7044291
loop_
_publ_author_name
'Yu, Qiong'
'Cheng, Guangbin'
'Ju, Xuehai'
'Lu, Chunxu'
'Lin, Qiuhan'
'Yang, Hongwei'

_publ_section_title
;
 An interesting 1,4,2,5-dioxadiazine-furazan system: structural
 modification by incorporating versatile functionalities
;
_journal_name_full 'Dalton Trans.'
_journal_paper_doi 10.1039/C7DT02098H
_journal_year 2017
_chemical_formula_moiety 'C6 H2 N10 O8, 0.33(C H2 Cl2)'
_chemical_formula_sum 'C6.33 H2.67 Cl0.67 N10 O8'
_chemical_formula_weight 370.48
_chemical_name_systematic
; 
 ? 
;
_space_group_IT_number 148
_symmetry_cell_setting trigonal
_symmetry_space_group_name_Hall '-R 3'
_symmetry_space_group_name_H-M 'R -3 :H'
_atom_sites_solution_hydrogens geom
_atom_sites_solution_primary direct
_atom_sites_solution_secondary difmap
_audit_creation_method SHELXL-97
_audit_update_record
;
2016-05-03 deposited with the CCDC.
2017-09-19 downloaded from the CCDC.
;
_cell_angle_alpha 90.00
_cell_angle_beta 90.00
_cell_angle_gamma 120.00
_cell_formula_units_Z 9
_cell_length_a 24.9941(19)
_cell_length_b 24.9941(19)
_cell_length_c 5.1946(8)
_cell_measurement_reflns_used 500
_cell_measurement_temperature 173(2)
_cell_measurement_theta_max 24.24
_cell_measurement_theta_min 4.31
_cell_volume 2810.3(5)
_computing_structure_refinement 'SHELXL-97 (Sheldrick, 2008)'
_computing_structure_solution 'SHELXS-97 (Sheldrick, 2008)'
_diffrn_ambient_temperature 173(2)
_diffrn_measured_fraction_theta_full 0.982
_diffrn_measured_fraction_theta_max 0.982
_diffrn_measurement_device_type 'PHOTON100 CMOS detector'
_diffrn_measurement_method 'omega scan'
_diffrn_radiation_monochromator 'TRIUMPH curved crystal monochromator'
_diffrn_radiation_source 'fine-focus sealed tube'
_diffrn_radiation_type MoK\a
_diffrn_radiation_wavelength 0.71073
_diffrn_reflns_av_R_equivalents 0.0695
_diffrn_reflns_av_sigmaI/netI 0.0817
_diffrn_reflns_limit_h_max 26
_diffrn_reflns_limit_h_min -30
_diffrn_reflns_limit_k_max 30
_diffrn_reflns_limit_k_min -19
_diffrn_reflns_limit_l_max 4
_diffrn_reflns_limit_l_min -6
_diffrn_reflns_number 2818
_diffrn_reflns_theta_full 25.32
_diffrn_reflns_theta_max 25.32
_diffrn_reflns_theta_min 3.26
_exptl_absorpt_coefficient_mu 0.315
_exptl_absorpt_correction_T_max 0.7452
_exptl_absorpt_correction_T_min 0.6560
_exptl_absorpt_correction_type multi-scan
_exptl_absorpt_process_details 'SADABS (Bruker, 2012)'
_exptl_crystal_density_diffrn 1.970
_exptl_crystal_density_method 'not measured'
_exptl_crystal_description block
_exptl_crystal_F_000 1674
_exptl_crystal_size_max 0.19
_exptl_crystal_size_mid 0.11
_exptl_crystal_size_min 0.07
_refine_diff_density_max 0.503
_refine_diff_density_min -0.369
_refine_diff_density_rms 0.064
_refine_ls_extinction_method none
_refine_ls_goodness_of_fit_ref 1.010
_refine_ls_hydrogen_treatment mixed
_refine_ls_matrix_type full
_refine_ls_number_parameters 124
_refine_ls_number_reflns 1121
_refine_ls_number_restraints 5
_refine_ls_restrained_S_all 1.027
_refine_ls_R_factor_all 0.1127
_refine_ls_R_factor_gt 0.0503
_refine_ls_shift/su_max 0.001
_refine_ls_shift/su_mean 0.000
_refine_ls_structure_factor_coef Fsqd
_refine_ls_weighting_details 'calc w=1/[\s^2^(Fo^2^)+(0.0580P)^2^+2.0327P] where P=(Fo^2^+2Fc^2^)/3'
_refine_ls_weighting_scheme calc
_refine_ls_wR_factor_gt 0.1073
_refine_ls_wR_factor_ref 0.1291
_reflns_number_gt 676
_reflns_number_total 1121
_reflns_threshold_expression >2sigma(I)
_cod_data_source_file c7dt02098h2.cif
_cod_data_source_block 1_CCDC5
_cod_depositor_comments
;
The following automatic conversions were performed:

'_symmetry_cell_setting' value 'Trigonal' changed to 'trigonal'
according to
/home/data/users/saulius/crontab/automatic-downloads/rss-feeds/RSC/lib/dictionaries/cif_core.dic
dictionary named 'cif_core.dic' version 2.4.2 from 2011-04-26.

Automatic conversion script
Id: cif_fix_values 4973 2017-02-22 13:04:09Z antanas 
;
_cod_original_sg_symbol_Hall '-R 3   '
_cod_original_sg_symbol_H-M 'R-3   '
_cod_database_code 7044291

loop_
_symmetry_equiv_pos_as_xyz
'x, y, z'
'-y, x-y, z'
'-x+y, -x, z'
'x+2/3, y+1/3, z+1/3'
'-y+2/3, x-y+1/3, z+1/3'
'-x+y+2/3, -x+1/3, z+1/3'
'x+1/3, y+2/3, z+2/3'
'-y+1/3, x-y+2/3, z+2/3'
'-x+y+1/3, -x+2/3, z+2/3'
'-x, -y, -z'
'y, -x+y, -z'
'x-y, x, -z'
'-x+2/3, -y+1/3, -z+1/3'
'y+2/3, -x+y+1/3, -z+1/3'
'x-y+2/3, x+1/3, -z+1/3'
'-x+1/3, -y+2/3, -z+2/3'
'y+1/3, -x+y+2/3, -z+2/3'
'x-y+1/3, x+2/3, -z+2/3'

loop_
_atom_site_label
_atom_site_type_symbol
_atom_site_fract_x
_atom_site_fract_y
_atom_site_fract_z
_atom_site_U_iso_or_equiv
_atom_site_adp_type
_atom_site_occupancy
_atom_site_symmetry_multiplicity
_atom_site_calc_flag
_atom_site_refinement_flags
C4 C 0.3331(12) 0.6769(15) 0.376(4) 0.074(6) Uiso 0.17 1 d PDU
H4A H 0.3490 0.7204 0.3521 0.089 Uiso 0.17 1 d PR
H4B H 0.3257 0.6672 0.5557 0.089 Uiso 0.17 1 d PR
Cl1 Cl 0.3821(5) 0.6545(6) 0.2558(18) 0.059(2) Uiso 0.17 1 d PDU
Cl2 Cl 0.2669(6) 0.6356(8) 0.199(3) 0.106(4) Uiso 0.17 1 d PDU
C1 C 0.63970(15) 0.78177(15) -0.0453(6) 0.0212(8) Uani 1 1 d .
C2 C 0.54978(16) 0.67264(15) 0.0904(7) 0.0228(8) Uani 1 1 d .
C3 C 0.61092(15) 0.72512(15) 0.1071(6) 0.0205(8) Uani 1 1 d .
N1 N 0.61131(12) 0.78248(12) -0.2463(6) 0.0242(7) Uani 1 1 d .
N2 N 0.54150(14) 0.63362(13) 0.2731(6) 0.0295(8) Uani 1 1 d .
N3 N 0.63950(14) 0.71703(13) 0.2982(6) 0.0287(8) Uani 1 1 d .
N4 N 0.50825(14) 0.66576(13) -0.0980(6) 0.0286(8) Uani 1 1 d .
H4 H 0.5139(16) 0.6949(17) -0.206(7) 0.034 Uiso 1 1 d .
N5 N 0.45129(14) 0.61326(13) -0.1290(7) 0.0332(8) Uani 1 1 d .
O1 O 0.64000(11) 0.83988(10) -0.3881(4) 0.0328(7) Uani 1 1 d .
O2 O 0.59815(12) 0.66148(11) 0.4043(5) 0.0325(7) Uani 1 1 d .
O3 O 0.43511(12) 0.57391(12) 0.0377(6) 0.0450(8) Uani 1 1 d .
O4 O 0.42363(12) 0.61183(11) -0.3229(6) 0.0432(8) Uani 1 1 d .

loop_
_atom_site_aniso_label
_atom_site_aniso_U_11
_atom_site_aniso_U_22
_atom_site_aniso_U_33
_atom_site_aniso_U_23
_atom_site_aniso_U_13
_atom_site_aniso_U_12
C1 0.0211(18) 0.0209(19) 0.0210(19) -0.0040(15) 0.0032(16) 0.0099(16)
C2 0.0241(19) 0.0205(19) 0.0228(19) -0.0019(16) 0.0025(16) 0.0103(16)
C3 0.0227(19) 0.0200(19) 0.019(2) -0.0020(15) 0.0046(15) 0.0109(16)
N1 0.0223(16) 0.0137(15) 0.0279(17) 0.0036(13) 0.0031(14) 0.0025(13)
N2 0.0303(18) 0.0192(16) 0.0359(19) 0.0064(14) 0.0048(15) 0.0100(15)
N3 0.0331(18) 0.0240(17) 0.0255(18) 0.0009(14) 0.0046(15) 0.0118(15)
N4 0.0232(17) 0.0130(16) 0.038(2) 0.0052(13) 0.0001(14) 0.0002(14)
N5 0.0251(18) 0.0248(19) 0.046(2) -0.0012(16) 0.0045(17) 0.0099(15)
O1 0.0316(15) 0.0197(13) 0.0293(15) 0.0073(11) -0.0057(12) -0.0005(12)
O2 0.0379(16) 0.0253(14) 0.0313(16) 0.0090(11) 0.0026(12) 0.0135(13)
O3 0.0369(17) 0.0274(15) 0.054(2) 0.0139(14) 0.0106(14) 0.0040(13)
O4 0.0335(16) 0.0346(17) 0.054(2) -0.0060(14) -0.0113(15) 0.0113(13)

loop_
_atom_type_symbol
_atom_type_description
_atom_type_scat_dispersion_real
_atom_type_scat_dispersion_imag
_atom_type_scat_source
C C 0.0033 0.0016 'International Tables Vol C Tables 4.2.6.8 and 6.1.1.4'
H H 0.0000 0.0000 'International Tables Vol C Tables 4.2.6.8 and 6.1.1.4'
N N 0.0061 0.0033 'International Tables Vol C Tables 4.2.6.8 and 6.1.1.4'
O O 0.0106 0.0060 'International Tables Vol C Tables 4.2.6.8 and 6.1.1.4'
Cl Cl 0.1484 0.1585 'International Tables Vol C Tables 4.2.6.8 and 6.1.1.4'

loop_
_geom_angle_atom_site_label_1
_geom_angle_atom_site_label_2
_geom_angle_atom_site_label_3
_geom_angle
_geom_angle_site_symmetry_1
_geom_angle_site_symmetry_3
C4 C4 C4 60.00(5) 2_665 3_565
C4 C4 Cl1 148(3) 2_665 2_665
C4 C4 Cl1 129(6) 3_565 2_665
C4 C4 Cl2 142.1(14) 2_665 3_565
C4 C4 Cl2 106(5) 3_565 3_565
Cl1 C4 Cl2 22.6(9) 2_665 3_565
C4 C4 Cl1 39(5) 2_665 3_565
C4 C4 Cl1 92(6) 3_565 3_565
Cl1 C4 Cl1 111.1(14) 2_665 3_565
Cl2 C4 Cl1 116.9(13) 3_565 3_565
C4 C4 Cl1 72(5) 2_665 .
C4 C4 Cl1 24(2) 3_565 .
Cl1 C4 Cl1 106.5(18) 2_665 .
Cl2 C4 Cl1 84.2(12) 3_565 .
Cl1 C4 Cl1 93.4(13) 3_565 .
C4 C4 Cl2 59(5) 2_665 .
C4 C4 Cl2 109(5) 3_565 .
Cl1 C4 Cl2 91.0(13) 2_665 .
Cl2 C4 Cl2 99.9(15) 3_565 .
Cl1 C4 Cl2 20.6(6) 3_565 .
Cl1 C4 Cl2 104.0(12) . .
C4 C4 Cl2 109(5) 2_665 14_455
C4 C4 Cl2 134.0(8) 3_565 14_455
Cl1 C4 Cl2 40.5(8) 2_665 14_455
Cl2 C4 Cl2 53.1(9) 3_565 14_455
Cl1 C4 Cl2 70.7(10) 3_565 14_455
Cl1 C4 Cl2 112.1(13) . 14_455
Cl2 C4 Cl2 50.5(6) . 14_455
C4 C4 Cl2 58(4) 2_665 2_665
C4 C4 Cl2 29.6(15) 3_565 2_665
Cl1 C4 Cl2 112.3(16) 2_665 2_665
Cl2 C4 Cl2 91.9(13) 3_565 2_665
Cl1 C4 Cl2 75.4(11) 3_565 2_665
Cl1 C4 Cl2 18.0(6) . 2_665
Cl2 C4 Cl2 86.7(12) . 2_665
Cl2 C4 Cl2 104.8(11) 14_455 2_665
C4 C4 Cl2 103(4) 2_665 13_565
C4 C4 Cl2 58(4) 3_565 13_565
Cl1 C4 Cl2 71.0(14) 2_665 13_565
Cl2 C4 Cl2 48.7(8) 3_565 13_565
Cl1 C4 Cl2 106.5(12) 3_565 13_565
Cl1 C4 Cl2 35.5(6) . 13_565
Cl2 C4 Cl2 104.8(11) . 13_565
Cl2 C4 Cl2 85.1(13) 14_455 13_565
Cl2 C4 Cl2 45.1(5) 2_665 13_565
C4 C4 Cl1 92(4) 2_665 13_565
C4 C4 Cl1 124(2) 3_565 13_565
Cl1 C4 Cl1 56.9(8) 2_665 13_565
Cl2 C4 Cl1 65.9(11) 3_565 13_565
Cl1 C4 Cl1 54.3(6) 3_565 13_565
Cl1 C4 Cl1 105.8(10) . 13_565
Cl2 C4 Cl1 34.7(7) . 13_565
Cl2 C4 Cl1 17.1(6) 14_455 13_565
Cl2 C4 Cl1 94.3(9) 2_665 13_565
Cl2 C4 Cl1 86.7(10) 13_565 13_565
C4 C4 Cl1 113(3) 2_665 15
C4 C4 Cl1 75(4) 3_565 15
Cl1 C4 Cl1 54.7(10) 2_665 15
Cl2 C4 Cl1 33.1(7) 3_565 15
Cl1 C4 Cl1 106.0(10) 3_565 15
Cl1 C4 Cl1 52.1(7) . 15
Cl2 C4 Cl1 98.4(11) . 15
Cl2 C4 Cl1 69.4(10) 14_455 15
Cl2 C4 Cl1 58.9(8) 2_665 15
Cl2 C4 Cl1 17.1(5) 13_565 15
Cl1 C4 Cl1 73.7(9) 13_565 15
C4 C4 H4A 169.4 2_665 .
C4 C4 H4A 127.3 3_565 .
Cl1 C4 H4A 22.4 2_665 .
Cl2 C4 H4A 33.5 3_565 .
Cl1 C4 H4A 130.6 3_565 .
Cl1 C4 H4A 111.5 . .
Cl2 C4 H4A 110.0 . .
Cl2 C4 H4A 60.6 14_455 .
Cl2 C4 H4A 123.5 2_665 .
Cl2 C4 H4A 78.4 13_565 .
Cl1 C4 H4A 77.6 13_565 .
Cl1 C4 H4A 65.3 15 .
C4 C4 H4B 77.5 2_665 .
C4 C4 H4B 87.3 3_565 .
Cl1 C4 H4B 129.3 2_665 .
Cl2 C4 H4B 139.8 3_565 .
Cl1 C4 H4B 99.8 3_565 .
Cl1 C4 H4B 110.7 . .
Cl2 C4 H4B 111.4 . .
Cl2 C4 H4B 136.6 14_455 .
Cl2 C4 H4B 113.8 2_665 .
Cl2 C4 H4B 136.7 13_565 .
Cl1 C4 H4B 136.4 13_565 .
Cl1 C4 H4B 149.2 15 .
H4A C4 H4B 109.2 . .
Cl2 Cl1 Cl2 113(2) 2_665 13_565
Cl2 Cl1 C4 101(2) 2_665 3_565
Cl2 Cl1 C4 91.2(14) 13_565 3_565
Cl2 Cl1 C4 89(2) 2_665 2_665
Cl2 Cl1 C4 96.6(14) 13_565 2_665
C4 Cl1 C4 12.5(14) 3_565 2_665
Cl2 Cl1 Cl1 21(2) 2_665 14_455
Cl2 Cl1 Cl1 99.6(10) 13_565 14_455
C4 Cl1 Cl1 85.9(10) 3_565 14_455
C4 Cl1 Cl1 74.0(10) 2_665 14_455
Cl2 Cl1 Cl1 108(2) 2_665 15
Cl2 Cl1 Cl1 10.9(10) 13_565 15
C4 Cl1 Cl1 82.5(10) 3_565 15
C4 Cl1 Cl1 86.7(8) 2_665 15
Cl1 Cl1 Cl1 92.4(7) 14_455 15
Cl2 Cl1 C4 101.3(18) 2_665 .
Cl2 Cl1 C4 83.7(15) 13_565 .
C4 Cl1 C4 8.1(14) 3_565 .
C4 Cl1 C4 15.3(17) 2_665 .
Cl1 Cl1 C4 84.3(8) 14_455 .
Cl1 Cl1 C4 74.7(11) 15 .
Cl2 Cl1 Cl2 32.4(14) 2_665 15
Cl2 Cl1 Cl2 104.8(13) 13_565 15
C4 Cl1 Cl2 69.8(13) 3_565 15
C4 Cl1 Cl2 57.6(12) 2_665 15
Cl1 Cl1 Cl2 17.1(6) 14_455 15
Cl1 Cl1 Cl2 95.5(6) 15 15
C4 Cl1 Cl2 69.1(10) . 15
Cl2 Cl1 C4 58(2) 2_665 13_565
Cl2 Cl1 C4 59.6(11) 13_565 13_565
C4 Cl1 C4 80.6(14) 3_565 13_565
C4 Cl1 C4 74.0(15) 2_665 13_565
Cl1 Cl1 C4 40.6(10) 14_455 13_565
Cl1 Cl1 C4 51.8(11) 15 13_565
C4 Cl1 C4 74.2(10) . 13_565
Cl2 Cl1 C4 46.0(12) 15 13_565
Cl2 Cl1 C4 71(2) 2_665 14_455
Cl2 Cl1 C4 47.8(12) 13_565 14_455
C4 Cl1 C4 78.1(14) 3_565 14_455
C4 Cl1 C4 74.0(10) 2_665 14_455
Cl1 Cl1 C4 53.2(8) 14_455 14_455
Cl1 Cl1 C4 39.4(8) 15 14_455
C4 Cl1 C4 70.8(11) . 14_455
Cl2 Cl1 C4 57.0(9) 15 14_455
C4 Cl1 C4 12.7(16) 13_565 14_455
Cl2 Cl1 Cl2 116(3) 2_665 3_565
Cl2 Cl1 Cl2 39.0(10) 13_565 3_565
C4 Cl1 Cl2 52.1(10) 3_565 3_565
C4 Cl1 Cl2 58.4(9) 2_665 3_565
Cl1 Cl1 Cl2 95.0(6) 14_455 3_565
Cl1 Cl1 Cl2 30.9(4) 15 3_565
C4 Cl1 Cl2 44.7(12) . 3_565
Cl2 Cl1 Cl2 89.1(8) 15 3_565
C4 Cl1 Cl2 59.9(11) 13_565 3_565
C4 Cl1 Cl2 48.7(8) 14_455 3_565
Cl2 Cl1 Cl1 59.3(19) 2_665 3_565
Cl2 Cl1 Cl1 100.9(9) 13_565 3_565
C4 Cl1 Cl1 42.4(10) 3_565 3_565
C4 Cl1 Cl1 30.2(10) 2_665 3_565
Cl1 Cl1 Cl1 43.8(4) 14_455 3_565
Cl1 Cl1 Cl1 89.998(1) 15 3_565
C4 Cl1 Cl1 42.0(10) . 3_565
Cl2 Cl1 Cl1 27.5(6) 15 3_565
C4 Cl1 Cl1 54.4(9) 13_565 3_565
C4 Cl1 Cl1 60.2(8) 14_455 3_565
Cl2 Cl1 Cl1 71.5(4) 3_565 3_565
Cl1 Cl2 Cl1 148(3) 3_565 13_565
Cl1 Cl2 Cl2 44.9(15) 3_565 15
Cl1 Cl2 Cl2 112.1(15) 13_565 15
Cl1 Cl2 Cl2 135.0(19) 3_565 14_455
Cl1 Cl2 Cl2 22.1(10) 13_565 14_455
Cl2 Cl2 Cl2 115.1(9) 15 14_455
Cl1 Cl2 C4 56(2) 3_565 2_665
Cl1 Cl2 C4 99.1(13) 13_565 2_665
Cl2 Cl2 C4 70.7(12) 15 2_665
Cl2 Cl2 C4 79.9(10) 14_455 2_665
Cl1 Cl2 C4 71(2) 3_565 .
Cl1 Cl2 C4 85.7(14) 13_565 .
Cl2 Cl2 C4 81.0(10) 15 .
Cl2 Cl2 C4 65.7(12) 14_455 .
C4 Cl2 C4 14.6(16) 2_665 .
Cl1 Cl2 C4 105(2) 3_565 15
Cl1 Cl2 C4 48.3(13) 13_565 15
Cl2 Cl2 C4 63.7(12) 15 15
Cl2 Cl2 C4 56.3(15) 14_455 15
C4 Cl2 C4 83.4(16) 2_665 15
C4 Cl2 C4 78.5(14) . 15
Cl1 Cl2 C4 60.7(15) 3_565 3_565
Cl1 Cl2 C4 92.5(15) 13_565 3_565
Cl2 Cl2 C4 68.3(11) 15 3_565
Cl2 Cl2 C4 74.6(11) 14_455 3_565
C4 Cl2 C4 8.3(9) 2_665 3_565
C4 Cl2 C4 12.8(17) . 3_565
C4 Cl2 C4 75.2(11) 15 3_565
Cl1 Cl2 C4 92(2) 3_565 13_565
Cl1 Cl2 C4 60.7(13) 13_565 13_565
Cl2 Cl2 C4 51.4(12) 15 13_565
Cl2 Cl2 C4 66.5(11) 14_455 13_565
C4 Cl2 C4 77.2(16) 2_665 13_565
C4 Cl2 C4 75.2(11) . 13_565
C4 Cl2 C4 12.7(18) 15 13_565
C4 Cl2 C4 69.3(13) 3_565 13_565
Cl1 Cl2 Cl1 54.7(19) 3_565 14_455
Cl1 Cl2 Cl1 99.9(13) 13_565 14_455
Cl2 Cl2 Cl1 12.6(6) 15 14_455
Cl2 Cl2 Cl1 102.6(8) 14_455 14_455
C4 Cl2 Cl1 68.1(11) 2_665 14_455
C4 Cl2 Cl1 76.0(9) . 14_455
C4 Cl2 Cl1 51.7(12) 15 14_455
C4 Cl2 Cl1 64.1(11) 3_565 14_455
C4 Cl2 Cl1 39.2(10) 13_565 14_455
Cl1 Cl2 C4 100(2) 3_565 14_455
Cl1 Cl2 C4 50.7(12) 13_565 14_455
Cl2 Cl2 C4 62.3(10) 15 14_455
Cl2 Cl2 C4 54.5(8) 14_455 14_455
C4 Cl2 C4 74.6(12) 2_665 14_455
C4 Cl2 C4 69.7(16) . 14_455
C4 Cl2 C4 8.9(10) 15 14_455
C4 Cl2 C4 66.3(15) 3_565 14_455
C4 Cl2 C4 12.2(12) 13_565 14_455
Cl1 Cl2 C4 49.7(7) 14_455 14_455
Cl1 Cl2 Cl1 107(2) 3_565 2_665
Cl1 Cl2 Cl1 49.5(8) 13_565 2_665
Cl2 Cl2 Cl1 101.3(5) 15 2_665
Cl2 Cl2 Cl1 28.9(6) 14_455 2_665
C4 Cl2 Cl1 51.1(8) 2_665 2_665
C4 Cl2 Cl1 36.8(11) . 2_665
C4 Cl2 Cl1 61.9(9) 15 2_665
C4 Cl2 Cl1 46.2(11) 3_565 2_665
C4 Cl2 Cl1 66.6(11) 13_565 2_665
Cl1 Cl2 Cl1 90.9(8) 14_455 2_665
C4 Cl2 Cl1 55.5(9) 14_455 2_665
N1 C1 O1 129.4(3) . 16_664
N1 C1 C3 116.9(3) . .
O1 C1 C3 113.7(3) 16_664 .
N2 C2 N4 126.8(3) . .
N2 C2 C3 109.8(3) . .
N4 C2 C3 123.4(3) . .
N3 C3 C2 108.8(3) . .
N3 C3 C1 121.6(3) . .
C2 C3 C1 129.6(3) . .
C1 N1 O1 115.5(3) . .
C2 N2 O2 103.9(3) . .
C3 N3 O2 105.8(3) . .
C2 N4 N5 123.9(3) . .
C2 N4 H4 124(2) . .
N5 N4 H4 112(2) . .
O4 N5 O3 127.8(3) . .
O4 N5 N4 115.3(3) . .
O3 N5 N4 116.9(3) . .
C1 O1 N1 115.1(2) 16_664 .
N3 O2 N2 111.8(2) . .

loop_
_geom_bond_atom_site_label_1
_geom_bond_atom_site_label_2
_geom_bond_distance
_geom_bond_site_symmetry_2
C4 C4 0.45(5) 2_665
C4 C4 0.45(5) 3_565
C4 Cl1 1.30(3) 2_665
C4 Cl2 1.54(4) 3_565
C4 Cl1 1.62(3) 3_565
C4 Cl1 1.699(19) .
C4 Cl2 1.71(2) .
C4 Cl2 1.74(3) 14_455
C4 Cl2 1.91(2) 2_665
C4 Cl2 1.94(3) 13_565
C4 Cl1 1.98(2) 13_565
C4 Cl1 2.05(3) 15
C4 H4A 0.9600 .
C4 H4B 0.9600 .
Cl1 Cl2 0.602(17) 2_665
Cl1 Cl2 1.132(15) 13_565
Cl1 C4 1.30(3) 3_565
Cl1 C4 1.62(3) 2_665
Cl1 Cl1 1.675(14) 14_455
Cl1 Cl1 1.675(14) 15
Cl1 Cl2 1.949(14) 15
Cl1 C4 1.98(2) 13_565
Cl1 C4 2.05(3) 14_455
Cl1 Cl2 2.171(12) 3_565
Cl1 Cl1 2.417(16) 3_565
Cl2 Cl1 0.602(16) 3_565
Cl2 Cl1 1.132(15) 13_565
Cl2 Cl2 1.476(16) 15
Cl2 Cl2 1.476(16) 14_455
Cl2 C4 1.54(4) 2_665
Cl2 C4 1.74(3) 15
Cl2 C4 1.91(2) 3_565
Cl2 C4 1.94(3) 13_565
Cl2 Cl1 1.949(14) 14_455
Cl2 C4 2.08(3) 14_455
Cl2 Cl1 2.171(12) 2_665
C1 N1 1.267(4) .
C1 O1 1.351(4) 16_664
C1 C3 1.460(5) .
C2 N2 1.301(4) .
C2 N4 1.373(4) .
C2 C3 1.435(5) .
C3 N3 1.296(4) .
N1 O1 1.444(3) .
N2 O2 1.403(4) .
N3 O2 1.366(3) .
N4 N5 1.381(4) .
N4 H4 0.87(4) .
N5 O4 1.212(4) .
N5 O3 1.218(4) .
O1 C1 1.351(4) 16_664
